data_1516536
loop_
_publ_author_name
'Mossine, Andrew V.'
'Mayhan, Collin M.'
'Fowler, Drew A.'
'Teat, Simon J.'
'Deakyne, Carol A.'
'Atwood, Jerry L.'

_publ_section_title
;
 Zinc-seamed pyrogallol[4]arene dimers as structural components in a
 two-dimensional MOF
;
_journal_issue 6
_journal_name_full 'Chemical Science'
_journal_page_first 2297
_journal_paper_doi 10.1039/c4sc00462k
_journal_volume 5
_journal_year 2014
_chemical_formula_sum 'C236 H212 N20 O66 S4 Zn16'
_chemical_formula_weight 5558.42
_chemical_name_common avm02
_chemical_name_systematic
;
 ?
;
_space_group_IT_number 50
_symmetry_cell_setting orthorhombic
_symmetry_space_group_name_Hall '-P 2ab 2b'
_symmetry_space_group_name_H-M 'P b a n :2'
_atom_sites_solution_hydrogens geom
_atom_sites_solution_primary direct
_atom_sites_solution_secondary difmap
_audit_creation_method SHELXL-97
_cell_angle_alpha 90.00
_cell_angle_beta 90.00
_cell_angle_gamma 90.00
_cell_formula_units_Z 1
_cell_length_a 20.780(2)
_cell_length_b 34.908(4)
_cell_length_c 14.4254(15)
_cell_measurement_reflns_used 9984
_cell_measurement_temperature 100(2)
_cell_measurement_theta_max 22.81
_cell_measurement_theta_min 2.98
_cell_volume 10464.0(19)
_computing_cell_refinement 'Bruker SAINTv7.68a'
_computing_data_collection 'Bruker Apex2'
_computing_data_reduction 'Bruker SAINTv7.68a'
_computing_molecular_graphics 'X-Seed (Atwood & Barbour, 2003; Barbour, 2001)'
_computing_publication_material 'X-Seed (Atwood & Barbour, 2003; Barbour, 2001)'
_computing_structure_refinement 'SHELXL-97 (Sheldrick, 1997)'
_computing_structure_solution 'SHELXS-97 (Sheldrick, 1990)'
_diffrn_ambient_temperature 100(2)
_diffrn_measured_fraction_theta_full 0.972
_diffrn_measured_fraction_theta_max 0.995
_diffrn_measurement_device_type 'Bruker Apex II CCD diffractometer'
_diffrn_measurement_method '\w rotation with narrow frames'
_diffrn_radiation_monochromator 'silicon 111'
_diffrn_radiation_source 'Advanced Light Source station 11.3.1'
_diffrn_radiation_type synchrotron
_diffrn_radiation_wavelength 0.77490
_diffrn_reflns_av_R_equivalents 0.0760
_diffrn_reflns_av_sigmaI/netI 0.0366
_diffrn_reflns_limit_h_max 20
_diffrn_reflns_limit_h_min -20
_diffrn_reflns_limit_k_max 34
_diffrn_reflns_limit_k_min -34
_diffrn_reflns_limit_l_max 14
_diffrn_reflns_limit_l_min -14
_diffrn_reflns_number 49239
_diffrn_reflns_theta_full 11.42
_diffrn_reflns_theta_max 22.84
_diffrn_reflns_theta_min 2.93
_exptl_absorpt_coefficient_mu 1.215
_exptl_absorpt_correction_T_max 0.9417
_exptl_absorpt_correction_T_min 0.8881
_exptl_absorpt_correction_type multi-scan
_exptl_absorpt_process_details 'SADABS 2004 Bruker AXS, Madison, WI'
_exptl_crystal_colour yellow
_exptl_crystal_density_diffrn 0.882
_exptl_crystal_density_method 'not measured'
_exptl_crystal_description block
_exptl_crystal_F_000 2840
_exptl_crystal_size_max 0.10
_exptl_crystal_size_mid 0.05
_exptl_crystal_size_min 0.05
_refine_diff_density_max 1.184
_refine_diff_density_min -1.108
_refine_diff_density_rms 0.160
_refine_ls_extinction_method none
_refine_ls_goodness_of_fit_ref 1.390
_refine_ls_hydrogen_treatment constr
_refine_ls_matrix_type full
_refine_ls_number_parameters 511
_refine_ls_number_reflns 5508
_refine_ls_number_restraints 500
_refine_ls_restrained_S_all 1.337
_refine_ls_R_factor_all 0.1359
_refine_ls_R_factor_gt 0.0991
_refine_ls_shift/su_max 0.000
_refine_ls_shift/su_mean 0.000
_refine_ls_structure_factor_coef Fsqd
_refine_ls_weighting_details 'calc w=1/[\s^2^(Fo^2^)+(0.2000P)^2^+0.0000P] where P=(Fo^2^+2Fc^2^)/3'
_refine_ls_weighting_scheme calc
_refine_ls_wR_factor_gt 0.3217
_refine_ls_wR_factor_ref 0.3569
_reflns_number_gt 3597
_reflns_number_total 5508
_reflns_threshold_expression >2sigma(I)
_cod_data_source_file c4sc00462k1.cif
_cod_data_source_block AVM02.CIF
_cod_original_cell_volume 10464.3(19)
_cod_original_sg_symbol_H-M Pban
_cod_database_code 1516536

loop_
_symmetry_equiv_pos_as_xyz
'x, y, z'
'-x+1/2, -y+1/2, z'
'x, -y+1/2, -z'
'-x+1/2, y, -z'
'-x, -y, -z'
'x-1/2, y-1/2, -z'
'-x, y-1/2, z'
'x-1/2, -y, z'

loop_
_atom_site_label
_atom_site_type_symbol
_atom_site_fract_x
_atom_site_fract_y
_atom_site_fract_z
_atom_site_U_iso_or_equiv
_atom_site_adp_type
_atom_site_occupancy
_atom_site_symmetry_multiplicity
_atom_site_calc_flag
_atom_site_refinement_flags
_atom_site_disorder_assembly
_atom_site_disorder_group
Zn1 Zn 0.98121(8) 0.2500 0.5000 0.0407(6) Uani 1 2 d S . .
Zn2 Zn 0.91565(6) 0.34874(3) 0.50081(8) 0.0368(6) Uani 1 1 d . . .
Zn3 Zn 0.7500 0.39639(4) 0.5000 0.0346(6) Uani 1 2 d S . .
S1 S 0.8115(7) 0.2662(4) 0.5038(11) 0.076(4) Uani 0.25 1 d PDU . -1
S2 S 0.8197(8) 0.4287(4) 0.0934(11) 0.078(4) Uiso 0.25 1 d P A 1
O1 O 0.9544(3) 0.30103(18) 0.5552(5) 0.0437(19) Uani 1 1 d . . .
O2 O 0.8859(3) 0.35712(18) 0.6363(5) 0.0387(18) Uani 1 1 d . E .
O3 O 0.7791(3) 0.38369(18) 0.6370(5) 0.0388(17) Uani 1 1 d . E .
O4 O 0.9729(3) 0.26710(19) 0.3637(5) 0.0414(18) Uani 1 1 d . . .
O5 O 0.9278(3) 0.32997(18) 0.3653(5) 0.0405(18) Uani 1 1 d . E .
O6 O 0.8308(3) 0.36665(18) 0.4502(5) 0.0411(18) Uani 1 1 d . E .
O7 O 0.8664(16) 0.2500 0.5000 0.109(8) Uani 0.50 2 d SPU . .
O8 O 0.871(2) 0.4153(12) 0.149(3) 0.093(12) Uiso 0.25 1 d P A 1
O32 O 1.057(3) 0.3534(17) 0.780(4) 0.144(19) Uiso 0.25 1 d P B 1
O33 O 1.0281(18) 0.3131(11) 0.878(3) 0.087(11) Uiso 0.25 1 d P C 1
O34 O 0.930(3) 0.4348(17) 0.844(4) 0.15(2) Uiso 0.25 1 d P . .
O35 O 1.0059(15) 0.4992(10) 0.765(3) 0.080(11) Uiso 0.25 1 d P D 1
N1 N 1.0809(6) 0.2500 0.5000 0.050(3) Uani 1 2 d SU . .
N2 N 0.9784(4) 0.3937(2) 0.4981(6) 0.044(2) Uani 0.50 1 d PU E 1
N3 N 0.8176(5) 0.4443(2) 0.5050(6) 0.045(2) Uani 0.50 1 d PU E 1
C1 C 0.9296(5) 0.2950(3) 0.6409(7) 0.038(3) Uani 1 1 d . . .
C2 C 0.8921(5) 0.3238(3) 0.6836(7) 0.037(3) Uani 1 1 d . E .
C3 C 0.8604(4) 0.3158(3) 0.7696(7) 0.036(3) Uani 1 1 d . . .
C4 C 0.8675(4) 0.2796(3) 0.8092(7) 0.035(3) Uani 1 1 d . . .
H4 H 0.8460 0.2741 0.8657 0.042 Uiso 1 1 calc R . .
C5 C 0.8170(5) 0.3466(3) 0.8096(7) 0.039(3) Uani 1 1 d . E .
H5 H 0.8345 0.3716 0.7872 0.047 Uiso 1 1 calc R . .
C6 C 0.8186(5) 0.3482(3) 0.9142(7) 0.042(3) Uani 1 1 d . . .
H6A H 0.8019 0.3242 0.9396 0.063 Uiso 1 1 calc R E .
H6B H 0.7919 0.3696 0.9358 0.063 Uiso 1 1 calc R . .
H6C H 0.8630 0.3520 0.9351 0.063 Uiso 1 1 calc R . .
C7 C 0.7488(5) 0.3427(3) 0.7668(7) 0.036(3) Uani 1 1 d . . .
C9 C 0.7360(5) 0.3602(3) 0.6828(7) 0.031(3) Uani 1 1 d . . .
C10 C 0.8212(5) 0.3537(3) 0.3629(7) 0.035(3) Uani 1 1 d . . .
C11 C 0.8699(5) 0.3323(3) 0.3187(8) 0.038(3) Uani 1 1 d . E .
C12 C 0.8586(4) 0.3151(3) 0.2338(7) 0.030(2) Uani 1 1 d . . .
C13 C 0.7985(5) 0.3203(3) 0.1935(7) 0.034(3) Uani 1 1 d . . .
H13 H 0.7896 0.3079 0.1363 0.041 Uiso 1 1 calc R . .
C14 C 0.9361(5) 0.2409(3) 0.3168(8) 0.041(3) Uani 1 1 d . . .
C15 C 0.9053(5) 0.2487(3) 0.2318(7) 0.034(3) Uani 1 1 d . . .
C16 C 0.9106(5) 0.2893(3) 0.1922(7) 0.036(3) Uani 1 1 d . E .
H16 H 0.9527 0.2997 0.2140 0.044 Uiso 1 1 calc R . .
C17 C 0.9134(5) 0.2894(3) 0.0839(7) 0.047(3) Uani 1 1 d . . .
H17A H 0.9503 0.2742 0.0631 0.070 Uiso 1 1 calc R E .
H17B H 0.9180 0.3158 0.0617 0.070 Uiso 1 1 calc R . .
H17C H 0.8737 0.2783 0.0590 0.070 Uiso 1 1 calc R . .
C18 C 1.1121(12) 0.2710(9) 0.5589(19) 0.068(5) Uani 0.50 1 d PU . 1
H18 H 1.0897 0.2878 0.5997 0.082 Uiso 0.50 1 calc PR . 1
C19 C 1.1787(13) 0.2687(9) 0.561(2) 0.074(5) Uani 0.50 1 d PU . 1
H19 H 1.2003 0.2814 0.6104 0.088 Uiso 0.50 1 calc PR . 1
C20 C 1.2144(8) 0.2500 0.5000 0.066(4) Uani 0.50 2 d SPU . 1
C21 C 1.0080(12) 0.4040(7) 0.572(2) 0.049(5) Uani 0.50 1 d PU E 1
H21 H 1.0005 0.3900 0.6277 0.059 Uiso 0.50 1 calc PR E 1
C22 C 1.0522(13) 0.4358(7) 0.5754(19) 0.050(4) Uani 0.50 1 d PU E 1
H22 H 1.0758 0.4413 0.6301 0.060 Uiso 0.50 1 calc PR E 1
C23 C 1.0593(5) 0.4577(3) 0.4983(8) 0.045(2) Uani 0.50 1 d PU . 1
C24 C 1.0261(12) 0.4464(8) 0.416(2) 0.055(5) Uani 0.50 1 d PU E 1
H24 H 1.0317 0.4598 0.3596 0.065 Uiso 0.50 1 calc PR E 1
C25 C 0.9850(13) 0.4147(7) 0.423(2) 0.050(5) Uani 0.50 1 d PU E 1
H25 H 0.9605 0.4080 0.3697 0.060 Uiso 0.50 1 calc PR E 1
C26 C 0.8474(13) 0.4566(8) 0.580(2) 0.053(5) Uani 0.50 1 d PU E 1
H26 H 0.8417 0.4432 0.6364 0.064 Uiso 0.50 1 calc PR E 1
C27 C 0.8862(13) 0.4879(7) 0.577(2) 0.052(5) Uani 0.50 1 d PU E 1
H27 H 0.9061 0.4955 0.6336 0.063 Uiso 0.50 1 calc PR E 1
C28 C 0.8980(6) 0.5082(3) 0.5037(8) 0.047(3) Uani 0.50 1 d PU . 1
C29 C 0.8709(13) 0.4939(8) 0.426(2) 0.048(5) Uani 0.50 1 d PU E 1
H29 H 0.8802 0.5055 0.3681 0.058 Uiso 0.50 1 calc PR E 1
C30 C 0.8287(13) 0.4622(8) 0.429(2) 0.049(5) Uani 0.50 1 d PU E 1
H30 H 0.8083 0.4539 0.3739 0.058 Uiso 0.50 1 calc PR E 1
C31 C 0.7500 0.2500 0.4107(13) 0.111(10) Uani 1 2 d SDU . .
C36 C 0.845(3) 0.4600(18) 0.035(4) 0.10(2) Uiso 0.25 1 d P A 1
H36A H 0.8512 0.4831 0.0727 0.143 Uiso 0.25 1 calc PR A 1
H36B H 0.8147 0.4655 -0.0153 0.143 Uiso 0.25 1 calc PR A 1
H36C H 0.8866 0.4523 0.0083 0.143 Uiso 0.25 1 calc PR A 1
C37 C 0.780(2) 0.4479(13) 0.167(3) 0.054(12) Uiso 0.25 1 d P A 1
H37A H 0.8016 0.4711 0.1882 0.081 Uiso 0.25 1 calc PR A 1
H37B H 0.7734 0.4303 0.2189 0.081 Uiso 0.25 1 calc PR A 1
H37C H 0.7377 0.4548 0.1405 0.081 Uiso 0.25 1 calc PR A 1
O32A O 1.084(3) 0.3208(16) 0.781(4) 0.142(19) Uiso 0.25 1 d P F 2
O35A O 0.9773(17) 0.4836(10) 0.844(3) 0.078(10) Uiso 0.25 1 d P G 2
N2A N 0.9784(4) 0.3937(2) 0.4981(6) 0.044(2) Uani 0.50 1 d PU E 2
N3A N 0.8176(5) 0.4443(2) 0.5050(6) 0.045(2) Uani 0.50 1 d PU E 2
C18A C 1.1152(12) 0.2388(9) 0.5710(18) 0.071(5) Uani 0.50 1 d PU . 2
H18A H 1.0922 0.2284 0.6219 0.085 Uiso 0.50 1 calc PR . 2
C19A C 1.1824(13) 0.2406(9) 0.580(2) 0.072(5) Uani 0.50 1 d PU . 2
H19A H 1.2039 0.2357 0.6370 0.087 Uiso 0.50 1 calc PR . 2
C21A C 0.9818(12) 0.4171(7) 0.574(2) 0.046(4) Uani 0.50 1 d PU E 2
H21A H 0.9557 0.4115 0.6266 0.055 Uiso 0.50 1 calc PR E 2
C22A C 1.0241(11) 0.4501(7) 0.5771(19) 0.047(4) Uani 0.50 1 d PU E 2
H22A H 1.0274 0.4657 0.6309 0.056 Uiso 0.50 1 calc PR E 2
C23A C 1.0593(5) 0.4577(3) 0.4983(8) 0.045(2) Uani 0.50 1 d PU . 2
C24A C 1.0554(13) 0.4345(7) 0.420(2) 0.051(5) Uani 0.50 1 d PU E 2
H24A H 1.0804 0.4397 0.3667 0.061 Uiso 0.50 1 calc PR E 2
C25A C 1.0127(12) 0.4028(7) 0.424(2) 0.044(4) Uani 0.50 1 d PU E 2
H25A H 1.0086 0.3872 0.3700 0.053 Uiso 0.50 1 calc PR E 2
C26A C 0.8193(13) 0.4670(7) 0.581(2) 0.050(5) Uani 0.50 1 d PU E 2
H26A H 0.7942 0.4608 0.6341 0.060 Uiso 0.50 1 calc PR E 2
C27A C 0.8589(12) 0.4999(7) 0.581(2) 0.049(5) Uani 0.50 1 d PU E 2
H27A H 0.8591 0.5165 0.6327 0.059 Uiso 0.50 1 calc PR E 2
C28A C 0.8980(6) 0.5082(3) 0.5037(8) 0.047(3) Uani 0.50 1 d PU . 2
C29A C 0.8951(13) 0.4838(7) 0.423(2) 0.044(5) Uani 0.50 1 d PU E 2
H29A H 0.9197 0.4889 0.3688 0.052 Uiso 0.50 1 calc PR E 2
C30A C 0.8538(12) 0.4523(7) 0.429(2) 0.041(4) Uani 0.50 1 d PU E 2
H30A H 0.8509 0.4355 0.3773 0.050 Uiso 0.50 1 calc PR E 2
C20A C 1.2144(8) 0.2500 0.5000 0.066(4) Uani 0.50 2 d SPU . 2
O36 O 0.913(2) 0.4079(13) 0.103(3) 0.113(15) Uiso 0.25 1 d P H 2

loop_
_atom_site_aniso_label
_atom_site_aniso_U_11
_atom_site_aniso_U_22
_atom_site_aniso_U_33
_atom_site_aniso_U_23
_atom_site_aniso_U_13
_atom_site_aniso_U_12
Zn1 0.0369(12) 0.0367(12) 0.0484(12) -0.0046(9) 0.000 0.000
Zn2 0.0345(9) 0.0277(9) 0.0483(10) -0.0013(6) 0.0016(6) -0.0059(5)
Zn3 0.0339(11) 0.0208(10) 0.0489(12) 0.000 0.0042(8) 0.000
S1 0.054(7) 0.080(10) 0.093(10) 0.009(10) 0.005(8) 0.000(6)
O1 0.046(5) 0.037(4) 0.048(5) 0.005(4) 0.012(4) 0.003(4)
O2 0.041(4) 0.031(4) 0.044(4) 0.000(4) 0.007(3) -0.004(3)
O3 0.042(4) 0.033(4) 0.041(4) -0.004(4) 0.004(4) -0.002(3)
O4 0.036(4) 0.038(4) 0.050(5) -0.005(4) -0.003(4) 0.000(3)
O5 0.039(5) 0.034(4) 0.048(5) -0.007(3) -0.001(4) 0.000(3)
O6 0.039(4) 0.036(4) 0.049(5) -0.010(4) 0.002(4) 0.003(3)
O7 0.079(14) 0.139(18) 0.109(17) -0.005(15) 0.000 0.000
N1 0.022(7) 0.083(9) 0.044(8) 0.002(7) 0.000 0.000
N2 0.046(5) 0.033(5) 0.053(5) -0.003(4) 0.005(4) -0.016(4)
N3 0.051(5) 0.031(4) 0.052(5) 0.000(4) 0.005(4) -0.005(4)
C1 0.042(6) 0.032(7) 0.041(7) 0.000(5) 0.009(5) -0.001(5)
C2 0.047(7) 0.021(6) 0.042(7) -0.001(5) -0.005(6) -0.003(5)
C3 0.031(6) 0.030(6) 0.047(7) -0.007(5) -0.005(5) 0.002(5)
C4 0.034(6) 0.021(6) 0.051(7) -0.006(5) 0.006(5) -0.008(5)
C5 0.034(6) 0.036(6) 0.048(7) -0.002(5) -0.001(5) 0.000(5)
C6 0.040(7) 0.029(6) 0.058(8) 0.006(5) -0.002(6) 0.000(5)
C7 0.039(6) 0.024(5) 0.044(7) -0.006(5) 0.002(6) 0.004(5)
C9 0.042(7) 0.019(5) 0.031(6) 0.003(5) -0.004(5) -0.002(5)
C10 0.040(7) 0.024(6) 0.040(7) 0.000(5) 0.008(6) 0.001(5)
C11 0.036(7) 0.030(6) 0.048(7) 0.006(6) 0.002(6) -0.008(5)
C12 0.030(6) 0.030(6) 0.029(6) -0.003(5) 0.004(5) -0.004(5)
C13 0.044(7) 0.022(5) 0.036(6) -0.005(5) 0.004(6) -0.005(5)
C14 0.030(6) 0.044(7) 0.048(7) -0.010(6) 0.016(6) -0.008(5)
C15 0.027(5) 0.030(6) 0.044(7) 0.001(5) 0.004(5) 0.001(5)
C16 0.039(6) 0.032(6) 0.038(7) 0.000(5) 0.002(5) 0.003(5)
C17 0.051(7) 0.038(6) 0.051(7) -0.004(5) 0.011(6) 0.002(5)
C18 0.032(9) 0.101(12) 0.072(11) -0.016(11) 0.003(9) -0.003(10)
C19 0.043(8) 0.109(11) 0.069(10) -0.010(10) 0.005(8) -0.004(9)
C20 0.035(7) 0.103(10) 0.060(8) -0.005(8) 0.000 0.000
C21 0.050(10) 0.043(9) 0.054(8) 0.000(8) 0.007(8) -0.017(8)
C22 0.054(10) 0.041(9) 0.055(8) -0.002(8) 0.003(9) -0.015(8)
C23 0.044(6) 0.038(5) 0.053(5) -0.001(4) 0.001(5) -0.013(5)
C24 0.058(10) 0.051(9) 0.055(8) 0.004(8) 0.008(9) -0.021(8)
C25 0.056(10) 0.042(9) 0.053(8) 0.001(8) 0.001(9) -0.028(8)
C26 0.059(10) 0.039(9) 0.061(8) 0.001(8) 0.001(9) -0.013(8)
C27 0.061(10) 0.035(9) 0.061(8) -0.004(8) -0.006(9) -0.019(8)
C28 0.055(6) 0.034(5) 0.053(5) 0.000(5) 0.008(5) -0.013(5)
C29 0.059(10) 0.036(9) 0.050(8) -0.002(8) 0.007(9) -0.013(8)
C30 0.061(10) 0.040(9) 0.045(8) -0.004(8) 0.003(9) -0.010(8)
C31 0.078(15) 0.21(3) 0.051(13) 0.000 0.000 0.009(16)
N2A 0.046(5) 0.033(5) 0.053(5) -0.003(4) 0.005(4) -0.016(4)
N3A 0.051(5) 0.031(4) 0.052(5) 0.000(4) 0.005(4) -0.005(4)
C18A 0.033(8) 0.117(12) 0.061(10) 0.023(10) 0.013(8) -0.006(10)
C19A 0.042(9) 0.112(12) 0.063(10) 0.014(10) 0.000(8) 0.000(9)
C21A 0.048(9) 0.036(9) 0.054(8) -0.010(8) 0.008(8) -0.005(8)
C22A 0.047(9) 0.043(9) 0.051(8) -0.007(8) 0.008(8) -0.008(8)
C23A 0.044(6) 0.038(5) 0.053(5) -0.001(4) 0.001(5) -0.013(5)
C24A 0.055(10) 0.043(9) 0.055(8) 0.003(8) 0.009(9) -0.013(8)
C25A 0.051(10) 0.034(9) 0.048(8) -0.002(8) 0.009(8) -0.021(8)
C26A 0.060(10) 0.035(9) 0.055(8) -0.006(8) 0.009(9) -0.002(8)
C27A 0.055(10) 0.038(9) 0.055(8) -0.013(8) 0.011(8) -0.015(8)
C28A 0.055(6) 0.034(5) 0.053(5) 0.000(5) 0.008(5) -0.013(5)
C29A 0.051(10) 0.032(9) 0.048(8) 0.000(8) 0.008(9) 0.000(8)
C30A 0.048(10) 0.033(9) 0.042(8) -0.003(8) 0.011(8) 0.007(8)
C20A 0.035(7) 0.103(10) 0.060(8) -0.005(8) 0.000 0.000

loop_
_atom_type_symbol
_atom_type_description
_atom_type_scat_dispersion_real
_atom_type_scat_dispersion_imag
_atom_type_scat_source
C C -0.0020 0.0020 'WCROMER Program in WinGX L.Kissel & R.H.Pratt Acta Cryst A46 170 1990'
H H 0.0000 0.0000 'WCROMER Program in WinGX L.Kissel & R.H.Pratt Acta Cryst A46 170 1990'
N N -0.0031 0.0040 'WCROMER Program in WinGX L.Kissel & R.H.Pratt Acta Cryst A46 170 1990'
O O -0.0041 0.0074 'WCROMER Program in WinGX L.Kissel & R.H.Pratt Acta Cryst A46 170 1990'
Zn Zn 0.1940 1.6718 'WCROMER Program in WinGX L.Kissel & R.H.Pratt Acta Cryst A46 170 1990'
S S 0.1246 0.1234 'WCROMER Program in WinGX L.Kissel & R.H.Pratt Acta Cryst A46 170 1990'

loop_
_geom_angle_atom_site_label_1
_geom_angle_atom_site_label_2
_geom_angle_atom_site_label_3
_geom_angle
_geom_angle_site_symmetry_1
_geom_angle_site_symmetry_3
O1 Zn1 O1 148.2(4) 3_556 .
O1 Zn1 O4 81.8(3) 3_556 .
O1 Zn1 O4 95.6(3) . .
O1 Zn1 O4 95.6(3) 3_556 3_556
O1 Zn1 O4 81.8(3) . 3_556
O4 Zn1 O4 170.4(4) . 3_556
O1 Zn1 N1 105.9(2) 3_556 .
O1 Zn1 N1 105.9(2) . .
O4 Zn1 N1 94.80(19) . .
O4 Zn1 N1 94.80(19) 3_556 .
O1 Zn1 O7 74.1(2) 3_556 .
O1 Zn1 O7 74.1(2) . .
O4 Zn1 O7 85.20(19) . .
O4 Zn1 O7 85.20(19) 3_556 .
N1 Zn1 O7 180.000(2) . .
O6 Zn2 O1 138.8(3) . .
O6 Zn2 N2 108.3(3) . .
O1 Zn2 N2 112.9(3) . .
O6 Zn2 O2 92.1(3) . .
O1 Zn2 O2 82.4(3) . .
N2 Zn2 O2 95.8(3) . .
O6 Zn2 O5 82.1(3) . .
O1 Zn2 O5 93.3(3) . .
N2 Zn2 O5 98.4(3) . .
O2 Zn2 O5 165.7(3) . .
O6 Zn3 O6 120.8(4) . 4_656
O6 Zn3 O3 78.8(3) . 4_656
O6 Zn3 O3 89.3(3) 4_656 4_656
O6 Zn3 O3 89.3(3) . .
O6 Zn3 O3 78.8(3) 4_656 .
O3 Zn3 O3 155.8(4) 4_656 .
O6 Zn3 N3 82.9(3) . .
O6 Zn3 N3 151.7(3) 4_656 .
O3 Zn3 N3 112.0(3) 4_656 .
O3 Zn3 N3 86.9(3) . .
O6 Zn3 N3A 151.7(3) . 4_656
O6 Zn3 N3A 82.9(3) 4_656 4_656
O3 Zn3 N3A 86.9(3) 4_656 4_656
O3 Zn3 N3A 112.0(3) . 4_656
N3 Zn3 N3A 80.1(5) . 4_656
O6 Zn3 N3 151.7(3) . 4_656
O6 Zn3 N3 82.9(3) 4_656 4_656
O3 Zn3 N3 86.9(3) 4_656 4_656
O3 Zn3 N3 112.0(3) . 4_656
N3 Zn3 N3 80.1(5) . 4_656
N3A Zn3 N3 0.0(4) 4_656 4_656
O7 S1 C31 120.5(11) . 3_556
O7 S1 C31 115.5(11) . .
C31 S1 C31 85.3(12) 3_556 .
O8 S2 C36 107(3) . .
O8 S2 C37 100(3) . .
C36 S2 C37 106(3) . .
C1 O1 Zn2 109.4(6) . .
C1 O1 Zn1 109.0(6) . .
Zn2 O1 Zn1 133.2(4) . .
C2 O2 Zn2 109.0(6) . .
C9 O3 Zn3 112.7(6) . .
C14 O4 Zn1 108.9(6) . .
C11 O5 Zn2 109.4(6) . .
C10 O6 Zn2 111.3(6) . .
C10 O6 Zn3 111.4(6) . .
Zn2 O6 Zn3 137.0(4) . .
S1 O7 S1 52.9(18) 3_556 .
S1 O7 Zn1 153.5(9) 3_556 .
S1 O7 Zn1 153.5(9) . .
C18 N1 C18 120(2) 3_556 .
C18 N1 C18A 94.1(16) 3_556 .
C18 N1 C18A 51.9(16) . .
C18 N1 C18A 51.9(16) 3_556 3_556
C18 N1 C18A 94.1(16) . 3_556
C18A N1 C18A 114(2) . 3_556
C18 N1 Zn1 120.0(12) 3_556 .
C18 N1 Zn1 120.0(12) . .
C18A N1 Zn1 123.0(12) . .
C18A N1 Zn1 123.0(12) 3_556 .
C21 N2 C25 118.7(18) . .
C21 N2 Zn2 120.3(13) . .
C25 N2 Zn2 120.7(13) . .
C30 N3 C26 117(2) . .
C30 N3 Zn3 117.5(15) . .
C26 N3 Zn3 125.4(14) . .
O1 C1 C14 119.9(9) . 3_556
O1 C1 C2 119.8(9) . .
C14 C1 C2 120.0(10) 3_556 .
O2 C2 C1 116.3(9) . .
O2 C2 C3 124.0(9) . .
C1 C2 C3 119.5(9) . .
C4 C3 C2 118.8(9) . .
C4 C3 C5 123.4(10) . .
C2 C3 C5 117.7(9) . .
C15 C4 C3 121.9(10) 3_556 .
C15 C4 H4 119.0 3_556 .
C3 C4 H4 119.0 . .
C6 C5 C3 113.1(8) . .
C6 C5 C7 114.9(8) . .
C3 C5 C7 109.4(8) . .
C6 C5 H5 106.3 . .
C3 C5 H5 106.3 . .
C7 C5 H5 106.3 . .
C5 C6 H6A 109.5 . .
C5 C6 H6B 109.5 . .
H6A C6 H6B 109.5 . .
C5 C6 H6C 109.5 . .
H6A C6 H6C 109.5 . .
H6B C6 H6C 109.5 . .
C13 C7 C9 118.5(9) 4_656 .
C13 C7 C5 122.3(9) 4_656 .
C9 C7 C5 119.0(9) . .
C10 C9 O3 115.4(8) 4_656 .
C10 C9 C7 120.7(9) 4_656 .
O3 C9 C7 123.8(9) . .
O6 C10 C9 121.1(9) . 4_656
O6 C10 C11 119.4(10) . .
C9 C10 C11 119.5(10) 4_656 .
O5 C11 C12 123.5(9) . .
O5 C11 C10 116.0(9) . .
C12 C11 C10 120.5(10) . .
C11 C12 C13 117.8(9) . .
C11 C12 C16 118.9(9) . .
C13 C12 C16 123.1(9) . .
C7 C13 C12 122.7(9) 4_656 .
C7 C13 H13 118.7 4_656 .
C12 C13 H13 118.7 . .
O4 C14 C1 115.8(10) . 3_556
O4 C14 C15 123.7(9) . .
C1 C14 C15 120.5(9) 3_556 .
C4 C15 C14 119.3(9) 3_556 .
C4 C15 C16 122.5(9) 3_556 .
C14 C15 C16 118.1(9) . .
C12 C16 C15 110.4(8) . .
C12 C16 C17 114.7(8) . .
C15 C16 C17 112.3(8) . .
C12 C16 H16 106.3 . .
C15 C16 H16 106.3 . .
C17 C16 H16 106.3 . .
C16 C17 H17A 109.5 . .
C16 C17 H17B 109.5 . .
H17A C17 H17B 109.5 . .
C16 C17 H17C 109.5 . .
H17A C17 H17C 109.5 . .
H17B C17 H17C 109.5 . .
N1 C18 C19 119(2) . .
N1 C18 H18 120.6 . .
C19 C18 H18 120.6 . .
C20 C19 C18 125(3) . .
C20 C19 H19 117.6 . .
C18 C19 H19 117.6 . .
C19 C20 C19 112(3) 3_556 .
C19 C20 C20 124.0(14) 3_556 2_755
C19 C20 C20 124.0(14) . 2_755
N2 C21 C22 123(2) . .
N2 C21 H21 118.5 . .
C22 C21 H21 118.5 . .
C23 C22 C21 119(2) . .
C23 C22 H22 120.7 . .
C21 C22 H22 120.7 . .
C22 C23 C24 118.1(17) . .
C22 C23 C28 122.2(14) . 5_766
C24 C23 C28 119.7(14) . 5_766
C25 C24 C23 117(2) . .
C25 C24 H24 121.3 . .
C23 C24 H24 121.3 . .
N2 C25 C24 124(2) . .
N2 C25 H25 118.0 . .
C24 C25 H25 118.0 . .
N3 C26 C27 121(3) . .
N3 C26 H26 119.3 . .
C27 C26 H26 119.3 . .
C28 C27 C26 125(3) . .
C28 C27 H27 117.6 . .
C26 C27 H27 117.6 . .
C27 C28 C29 113.3(19) . .
C27 C28 C23 124.5(16) . 5_766
C29 C28 C23 122.1(16) . 5_766
C28 C29 C30 122(3) . .
C28 C29 H29 119.2 . .
C30 C29 H29 119.2 . .
N3 C30 C29 121(3) . .
N3 C30 H30 119.3 . .
C29 C30 H30 119.3 . .
S1 C31 S1 97.1(14) 3_556 4_656
S1 C31 S1 34.7(9) 3_556 .
S1 C31 S1 84.6(11) 4_656 .
S1 C31 S1 84.6(11) 3_556 2_655
S1 C31 S1 34.7(9) 4_656 2_655
S1 C31 S1 92.3(12) . 2_655
N1 C18A C19A 127(2) . .
N1 C18A H18A 116.5 . .
C19A C18A H18A 116.5 . .
C18A C19A H19A 122.8 . .
C22A C21A H21A 119.1 . .
C21A C22A H22A 121.6 . .
C25A C24A H24A 121.2 . .
C24A C25A H25A 118.3 . .
C27A C26A H26A 120.4 . .
C26A C27A H27A 119.7 . .
C30A C29A H29A 122.0 . .
C29A C30A H30A 118.2 . .

loop_
_geom_bond_atom_site_label_1
_geom_bond_atom_site_label_2
_geom_bond_distance
_geom_bond_site_symmetry_2
Zn1 O1 2.029(7) 3_556
Zn1 O1 2.029(7) .
Zn1 O4 2.063(7) .
Zn1 O4 2.063(7) 3_556
Zn1 N1 2.072(12) .
Zn1 O7 2.39(3) .
Zn2 O6 2.008(7) .
Zn2 O1 2.010(7) .
Zn2 N2 2.041(8) .
Zn2 O2 2.071(7) .
Zn2 O5 2.077(7) .
Zn3 O6 2.101(6) .
Zn3 O6 2.101(6) 4_656
Zn3 O3 2.113(7) 4_656
Zn3 O3 2.113(7) .
Zn3 N3 2.186(9) .
Zn3 N3A 2.186(9) 4_656
Zn3 N3 2.186(9) 4_656
S1 O7 1.27(3) .
S1 C31 1.86(2) 3_556
S1 C31 1.938(15) .
S2 O8 1.40(4) .
S2 C36 1.48(6) .
S2 C37 1.50(5) .
O1 C1 1.356(12) .
O2 C2 1.354(11) .
O3 C9 1.381(11) .
O4 C14 1.370(12) .
O5 C11 1.380(12) .
O6 C10 1.354(12) .
O7 S1 1.27(3) 3_556
N1 C18 1.30(3) 3_556
N1 C18 1.30(3) .
N1 C18A 1.31(3) .
N1 C18A 1.31(3) 3_556
N2 C21 1.29(3) .
N2 C25 1.32(3) .
N3 C30 1.28(3) .
N3 C26 1.31(3) .
C1 C14 1.402(14) 3_556
C1 C2 1.414(14) .
C2 C3 1.433(14) .
C3 C4 1.394(13) .
C3 C5 1.516(13) .
C4 C15 1.394(13) 3_556
C4 H4 0.9500 .
C5 C6 1.511(14) .
C5 C7 1.551(13) .
C5 H5 1.0000 .
C6 H6A 0.9800 .
C6 H6B 0.9800 .
C6 H6C 0.9800 .
C7 C13 1.382(13) 4_656
C7 C9 1.384(14) .
C9 C10 1.377(14) 4_656
C10 C9 1.377(14) 4_656
C10 C11 1.410(14) .
C11 C12 1.385(14) .
C12 C13 1.389(13) .
C12 C16 1.529(13) .
C13 C7 1.382(13) 4_656
C13 H13 0.9500 .
C14 C1 1.402(14) 3_556
C14 C15 1.409(15) .
C15 C4 1.394(13) 3_556
C15 C16 1.531(13) .
C16 C17 1.563(14) .
C16 H16 1.0000 .
C17 H17A 0.9800 .
C17 H17B 0.9800 .
C17 H17C 0.9800 .
C18 C19 1.39(3) .
C18 H18 0.9500 .
C19 C20 1.33(3) .
C19 H19 0.9500 .
C20 C19 1.33(3) 3_556
C20 C20 1.48(4) 2_755
C21 C22 1.44(3) .
C21 H21 0.9500 .
C22 C23 1.36(3) .
C22 H22 0.9500 .
C23 C24 1.42(3) .
C23 C28 1.483(16) 5_766
C24 C25 1.40(3) .
C24 H24 0.9500 .
C25 H25 0.9500 .
C26 C27 1.36(3) .
C26 H26 0.9500 .
C27 C28 1.30(3) .
C27 H27 0.9500 .
C28 C29 1.35(3) .
C28 C23 1.483(16) 5_766
C29 C30 1.41(4) .
C29 H29 0.9500 .
C30 H30 0.9500 .
C31 S1 1.86(2) 3_556
C31 S1 1.86(2) 4_656
C31 S1 1.938(15) 2_655
C36 H36A 0.9800 .
C36 H36B 0.9800 .
C36 H36C 0.9800 .
C37 H37A 0.9800 .
C37 H37B 0.9800 .
C37 H37C 0.9800 .
C18A C19A 1.40(4) .
C18A H18A 0.9500 .
C19A H19A 0.9500 .
C21A C22A 1.45(3) .
C21A H21A 0.9500 .
C22A H22A 0.9500 .
C24A C25A 1.42(3) .
C24A H24A 0.9500 .
C25A H25A 0.9500 .
C26A C27A 1.41(3) .
C26A H26A 0.9500 .
C27A H27A 0.9500 .
C29A C30A 1.40(3) .
C29A H29A 0.9500 .
C30A H30A 0.9500 .

loop_
_geom_torsion_atom_site_label_1
_geom_torsion_atom_site_label_2
_geom_torsion_atom_site_label_3
_geom_torsion_atom_site_label_4
_geom_torsion
_geom_torsion_site_symmetry_1
_geom_torsion_site_symmetry_4
O6 Zn2 O1 C1 -70.8(8) . .
N2 Zn2 O1 C1 106.8(6) . .
O2 Zn2 O1 C1 13.7(6) . .
O5 Zn2 O1 C1 -152.6(6) . .
O6 Zn2 O1 Zn1 72.7(6) . .
N2 Zn2 O1 Zn1 -109.7(5) . .
O2 Zn2 O1 Zn1 157.2(5) . .
O5 Zn2 O1 Zn1 -9.1(5) . .
O1 Zn1 O1 C1 71.3(6) 3_556 .
O4 Zn1 O1 C1 154.7(6) . .
O4 Zn1 O1 C1 -16.0(6) 3_556 .
N1 Zn1 O1 C1 -108.7(6) . .
O7 Zn1 O1 C1 71.3(6) . .
O1 Zn1 O1 Zn2 -72.3(4) 3_556 .
O4 Zn1 O1 Zn2 11.1(5) . .
O4 Zn1 O1 Zn2 -159.6(5) 3_556 .
N1 Zn1 O1 Zn2 107.7(4) . .
O7 Zn1 O1 Zn2 -72.3(4) . .
O6 Zn2 O2 C2 123.5(6) . .
O1 Zn2 O2 C2 -15.5(6) . .
N2 Zn2 O2 C2 -127.9(6) . .
O5 Zn2 O2 C2 57.7(13) . .
O6 Zn3 O3 C9 -115.2(6) . .
O6 Zn3 O3 C9 6.4(6) 4_656 .
O3 Zn3 O3 C9 -55.4(5) 4_656 .
N3 Zn3 O3 C9 161.9(6) . .
N3A Zn3 O3 C9 83.9(6) 4_656 .
N3 Zn3 O3 C9 83.9(6) 4_656 .
O1 Zn1 O4 C14 18.9(6) 3_556 .
O1 Zn1 O4 C14 -129.2(6) . .
O4 Zn1 O4 C14 -55.7(6) 3_556 .
N1 Zn1 O4 C14 124.3(6) . .
O7 Zn1 O4 C14 -55.7(6) . .
O6 Zn2 O5 C11 -11.5(6) . .
O1 Zn2 O5 C11 127.3(6) . .
N2 Zn2 O5 C11 -119.0(6) . .
O2 Zn2 O5 C11 55.4(13) . .
O1 Zn2 O6 C10 -77.9(8) . .
N2 Zn2 O6 C10 104.4(6) . .
O2 Zn2 O6 C10 -158.9(6) . .
O5 Zn2 O6 C10 8.0(6) . .
O1 Zn2 O6 Zn3 95.9(6) . .
N2 Zn2 O6 Zn3 -81.7(6) . .
O2 Zn2 O6 Zn3 15.0(5) . .
O5 Zn2 O6 Zn3 -178.1(5) . .
O6 Zn3 O6 C10 79.0(6) 4_656 .
O3 Zn3 O6 C10 -3.3(6) 4_656 .
O3 Zn3 O6 C10 155.5(6) . .
N3 Zn3 O6 C10 -117.5(6) . .
N3A Zn3 O6 C10 -64.3(9) 4_656 .
N3 Zn3 O6 C10 -64.3(9) 4_656 .
O6 Zn3 O6 Zn2 -94.8(5) 4_656 .
O3 Zn3 O6 Zn2 -177.2(5) 4_656 .
O3 Zn3 O6 Zn2 -18.4(5) . .
N3 Zn3 O6 Zn2 68.6(5) . .
N3A Zn3 O6 Zn2 121.9(7) 4_656 .
N3 Zn3 O6 Zn2 121.9(7) 4_656 .
C31 S1 O7 S1 53.0(12) 3_556 3_556
C31 S1 O7 S1 -47.1(12) . 3_556
C31 S1 O7 Zn1 -127.0(12) 3_556 .
C31 S1 O7 Zn1 132.9(12) . .
O1 Zn1 O7 S1 18.5(16) 3_556 3_556
O1 Zn1 O7 S1 -161.5(16) . 3_556
O4 Zn1 O7 S1 101.3(16) . 3_556
O4 Zn1 O7 S1 -78.7(16) 3_556 3_556
N1 Zn1 O7 S1 0(100) . 3_556
O1 Zn1 O7 S1 -161.5(16) 3_556 .
O1 Zn1 O7 S1 18.5(16) . .
O4 Zn1 O7 S1 -78.7(16) . .
O4 Zn1 O7 S1 101.3(16) 3_556 .
N1 Zn1 O7 S1 0(69) . .
O1 Zn1 N1 C18 25.1(16) 3_556 3_556
O1 Zn1 N1 C18 -154.9(16) . 3_556
O4 Zn1 N1 C18 -57.7(16) . 3_556
O4 Zn1 N1 C18 122.3(16) 3_556 3_556
O7 Zn1 N1 C18 0(100) . 3_556
O1 Zn1 N1 C18 -154.9(16) 3_556 .
O1 Zn1 N1 C18 25.1(16) . .
O4 Zn1 N1 C18 122.3(16) . .
O4 Zn1 N1 C18 -57.7(16) 3_556 .
O7 Zn1 N1 C18 0(100) . .
O1 Zn1 N1 C18A -93.3(16) 3_556 .
O1 Zn1 N1 C18A 86.7(16) . .
O4 Zn1 N1 C18A -176.1(16) . .
O4 Zn1 N1 C18A 3.9(16) 3_556 .
O7 Zn1 N1 C18A 0(100) . .
O1 Zn1 N1 C18A 86.7(16) 3_556 3_556
O1 Zn1 N1 C18A -93.3(16) . 3_556
O4 Zn1 N1 C18A 3.9(16) . 3_556
O4 Zn1 N1 C18A -176.1(16) 3_556 3_556
O7 Zn1 N1 C18A 0(100) . 3_556
O6 Zn2 N2 C21 125.7(15) . .
O1 Zn2 N2 C21 -52.7(15) . .
O2 Zn2 N2 C21 31.5(15) . .
O5 Zn2 N2 C21 -149.9(15) . .
O6 Zn2 N2 C25 -48.5(15) . .
O1 Zn2 N2 C25 133.2(15) . .
O2 Zn2 N2 C25 -142.6(15) . .
O5 Zn2 N2 C25 36.0(15) . .
O6 Zn3 N3 C30 81.0(14) . .
O6 Zn3 N3 C30 -130.2(14) 4_656 .
O3 Zn3 N3 C30 6.2(15) 4_656 .
O3 Zn3 N3 C30 170.6(14) . .
N3A Zn3 N3 C30 -76.4(14) 4_656 .
N3 Zn3 N3 C30 -76.4(14) 4_656 .
O6 Zn3 N3 C26 -99.7(16) . .
O6 Zn3 N3 C26 49.1(18) 4_656 .
O3 Zn3 N3 C26 -174.5(16) 4_656 .
O3 Zn3 N3 C26 -10.1(16) . .
N3A Zn3 N3 C26 102.9(17) 4_656 .
N3 Zn3 N3 C26 102.9(17) 4_656 .
Zn2 O1 C1 C14 163.8(8) . 3_556
Zn1 O1 C1 C14 11.1(11) . 3_556
Zn2 O1 C1 C2 -10.3(11) . .
Zn1 O1 C1 C2 -163.0(8) . .
Zn2 O2 C2 C1 14.4(10) . .
Zn2 O2 C2 C3 -162.1(8) . .
O1 C1 C2 O2 -3.1(14) . .
C14 C1 C2 O2 -177.3(9) 3_556 .
O1 C1 C2 C3 173.5(9) . .
C14 C1 C2 C3 -0.7(15) 3_556 .
O2 C2 C3 C4 176.4(9) . .
C1 C2 C3 C4 0.1(14) . .
O2 C2 C3 C5 0.4(14) . .
C1 C2 C3 C5 -175.9(9) . .
C2 C3 C4 C15 1.0(14) . 3_556
C5 C3 C4 C15 176.7(9) . 3_556
C4 C3 C5 C6 39.5(13) . .
C2 C3 C5 C6 -144.8(9) . .
C4 C3 C5 C7 -90.0(11) . .
C2 C3 C5 C7 85.8(11) . .
C6 C5 C7 C13 -38.4(13) . 4_656
C3 C5 C7 C13 90.1(11) . 4_656
C6 C5 C7 C9 146.2(9) . .
C3 C5 C7 C9 -85.3(11) . .
Zn3 O3 C9 C10 -8.5(10) . 4_656
Zn3 O3 C9 C7 168.9(7) . .
C13 C7 C9 C10 -3.5(14) 4_656 4_656
C5 C7 C9 C10 172.0(9) . 4_656
C13 C7 C9 O3 179.1(8) 4_656 .
C5 C7 C9 O3 -5.3(14) . .
Zn2 O6 C10 C9 175.2(7) . 4_656
Zn3 O6 C10 C9 -0.3(11) . 4_656
Zn2 O6 C10 C11 -3.2(10) . .
Zn3 O6 C10 C11 -178.8(7) . .
Zn2 O5 C11 C12 -166.6(8) . .
Zn2 O5 C11 C10 13.1(10) . .
O6 C10 C11 O5 -7.2(13) . .
C9 C10 C11 O5 174.3(8) 4_656 .
O6 C10 C11 C12 172.6(8) . .
C9 C10 C11 C12 -5.9(14) 4_656 .
O5 C11 C12 C13 -178.8(8) . .
C10 C11 C12 C13 1.4(14) . .
O5 C11 C12 C16 5.1(14) . .
C10 C11 C12 C16 -174.6(8) . .
C11 C12 C13 C7 2.1(14) . 4_656
C16 C12 C13 C7 178.0(9) . 4_656
Zn1 O4 C14 C1 -18.4(10) . 3_556
Zn1 O4 C14 C15 160.8(8) . .
O4 C14 C15 C4 -178.3(8) . 3_556
C1 C14 C15 C4 0.9(14) 3_556 3_556
O4 C14 C15 C16 -3.2(14) . .
C1 C14 C15 C16 176.0(9) 3_556 .
C11 C12 C16 C15 84.1(11) . .
C13 C12 C16 C15 -91.7(11) . .
C11 C12 C16 C17 -147.9(9) . .
C13 C12 C16 C17 36.3(13) . .
C4 C15 C16 C12 90.0(11) 3_556 .
C14 C15 C16 C12 -85.0(11) . .
C4 C15 C16 C17 -39.3(12) 3_556 .
C14 C15 C16 C17 145.7(9) . .
C18 N1 C18 C19 -4(2) 3_556 .
C18A N1 C18 C19 66(3) . .
C18A N1 C18 C19 -52(3) 3_556 .
Zn1 N1 C18 C19 176(2) . .
N1 C18 C19 C20 9(5) . .
C18 C19 C20 C19 -4(2) . 3_556
C18 C19 C20 C20 176(2) . 2_755
C25 N2 C21 C22 -5(3) . .
Zn2 N2 C21 C22 -179.1(18) . .
N2 C21 C22 C23 5(4) . .
C21 C22 C23 C24 -4(3) . .
C21 C22 C23 C28 177.9(18) . 5_766
C22 C23 C24 C25 4(3) . .
C28 C23 C24 C25 -178.2(18) 5_766 .
C21 N2 C25 C24 5(4) . .
Zn2 N2 C25 C24 178.7(19) . .
C23 C24 C25 N2 -4(4) . .
C30 N3 C26 C27 3(3) . .
Zn3 N3 C26 C27 -176.5(18) . .
N3 C26 C27 C28 -1(4) . .
C26 C27 C28 C29 -4(4) . .
C26 C27 C28 C23 -180(2) . 5_766
C27 C28 C29 C30 6(3) . .
C23 C28 C29 C30 -178.1(18) 5_766 .
C26 N3 C30 C29 -1(3) . .
Zn3 N3 C30 C29 178.9(17) . .
C28 C29 C30 N3 -4(4) . .
O7 S1 C31 S1 44.6(11) . 3_556
C31 S1 C31 S1 -77.1(12) 3_556 3_556
O7 S1 C31 S1 155.6(11) . 4_656
C31 S1 C31 S1 33.9(8) 3_556 4_656
O7 S1 C31 S1 121.7(14) . 2_655
C31 S1 C31 S1 0.0 3_556 2_655
C18 N1 C18A C19A 55(3) 3_556 .
C18 N1 C18A C19A -70(3) . .
C18A N1 C18A C19A 5(2) 3_556 .
Zn1 N1 C18A C19A -175(2) . .
